data_1551221
loop_
_publ_author_name
'Ding, Qing-Rong'
'Xu, Gui-Lan'
'Zhang, Lei'
'Zhang, Jian'

_publ_section_title
;
 Ligand-directed assembly engineering of trapezoidal {Ti<sub>5</sub>}
 building blocks stabilized by dimethylglyoxime.
;
_journal_issue 27
_journal_name_full 'Dalton transactions (Cambridge, England : 2003)'
_journal_page_first 9916
_journal_page_last 9919
_journal_paper_doi 10.1039/c9dt02032b
_journal_volume 48
_journal_year 2019
_chemical_formula_moiety 'C86 H174 N4 O38 S2 Ti10'
_chemical_formula_sum 'C86 H174 N4 O38 S2 Ti10'
_chemical_formula_weight 2415.10
_space_group_crystal_system triclinic
_space_group_IT_number 2
_space_group_name_Hall '-P 1'
_space_group_name_H-M_alt 'P -1'
_symmetry_space_group_name_Hall '-P 1'
_symmetry_space_group_name_H-M 'P -1'
_atom_sites_solution_hydrogens mixed
_audit_creation_method SHELXL-2014
_audit_update_record
;
2019-05-29 deposited with the CCDC.    2019-06-04 downloaded from the CCDC.
;
_cell_angle_alpha 63.957(4)
_cell_angle_beta 78.283(3)
_cell_angle_gamma 82.357(3)
_cell_formula_units_Z 2
_cell_length_a 13.1346(4)
_cell_length_b 23.0388(10)
_cell_length_c 24.0200(11)
_cell_measurement_reflns_used 9133
_cell_measurement_temperature 293(2)
_cell_measurement_theta_max 25.3890
_cell_measurement_theta_min 3.7320
_cell_volume 6386.5(5)
_computing_cell_refinement 'Bruker FRAMBO'
_computing_data_collection 'Bruker FRAMBO'
_computing_data_reduction 'Bruker SAINT'
_computing_molecular_graphics 'Bruker SHELXTL'
_computing_publication_material 'Bruker SHELXTL'
_computing_structure_refinement 'SHELXL-2014 (Sheldrick, 2014)'
_computing_structure_solution 'Bruker SHELXTL'
_diffrn_ambient_temperature 293(2)
_diffrn_detector_area_resol_mean 16.2083
_diffrn_measured_fraction_theta_full 0.984
_diffrn_measured_fraction_theta_max 0.984
_diffrn_measurement_device_type 'Xcalibur, Eos'
_diffrn_measurement_method '\w scans'
_diffrn_radiation_type MoK\a
_diffrn_radiation_wavelength 0.71073
_diffrn_reflns_av_R_equivalents 0.0434
_diffrn_reflns_av_unetI/netI 0.1062
_diffrn_reflns_Laue_measured_fraction_full 0.984
_diffrn_reflns_Laue_measured_fraction_max 0.984
_diffrn_reflns_limit_h_max 15
_diffrn_reflns_limit_h_min -15
_diffrn_reflns_limit_k_max 24
_diffrn_reflns_limit_k_min -27
_diffrn_reflns_limit_l_max 28
_diffrn_reflns_limit_l_min -28
_diffrn_reflns_number 43304
_diffrn_reflns_point_group_measured_fraction_full 0.984
_diffrn_reflns_point_group_measured_fraction_max 0.984
_diffrn_reflns_theta_full 25.242
_diffrn_reflns_theta_max 25.350
_diffrn_reflns_theta_min 3.401
_diffrn_source 'fine-focus sealed X-ray tube'
_exptl_absorpt_coefficient_mu 0.691
_exptl_absorpt_correction_T_max 1.00000
_exptl_absorpt_correction_T_min 0.74479
_exptl_absorpt_correction_type multi-scan
_exptl_absorpt_process_details
;
CrysAlisPro 1.171.39.46c (Rigaku Oxford Diffraction, 2018)
Empirical absorption correction using spherical harmonics,
 implemented in SCALE3 ABSPACK scaling algorithm.
;
_exptl_crystal_colour yellow
_exptl_crystal_density_diffrn 1.252
_exptl_crystal_density_method 'not measured'
_exptl_crystal_description block
_exptl_crystal_F_000 2534
_exptl_crystal_size_max 0.3
_exptl_crystal_size_mid 0.3
_exptl_crystal_size_min 0.1
_refine_diff_density_max 1.317
_refine_diff_density_min -1.117
_refine_diff_density_rms 0.123
_refine_ls_extinction_method none
_refine_ls_goodness_of_fit_ref 1.174
_refine_ls_hydrogen_treatment constr
_refine_ls_matrix_type full
_refine_ls_number_parameters 1287
_refine_ls_number_reflns 22977
_refine_ls_number_restraints 1317
_refine_ls_restrained_S_all 1.198
_refine_ls_R_factor_all 0.2051
_refine_ls_R_factor_gt 0.1219
_refine_ls_shift/su_max 0.001
_refine_ls_shift/su_mean 0.000
_refine_ls_structure_factor_coef Fsqd
_refine_ls_weighting_details 'w=1/[\s^2^(Fo^2^)+(0.2000P)^2^] where P=(Fo^2^+2Fc^2^)/3'
_refine_ls_weighting_scheme calc
_refine_ls_wR_factor_gt 0.3269
_refine_ls_wR_factor_ref 0.4041
_reflns_Friedel_coverage 0.000
_reflns_number_gt 10792
_reflns_number_total 22977
_reflns_threshold_expression 'I > 2\s(I)'
_cod_data_source_file c9dt02032b2.cif
_cod_data_source_block ccc
_cod_depositor_comments 'Adding full bibliography for 1551215--1551222.cif.'
_cod_database_code 1551221
_shelx_space_group_comment
;
The symmetry employed for this shelxl refinement is uniquely defined
by the following loop, which should always be used as a source of
symmetry information in preference to the above space-group names.
They are only intended as comments.
;
_shelxl_version_number 2014-3

loop_
_space_group_symop_operation_xyz
'x, y, z'
'-x, -y, -z'

loop_
_atom_site_label
_atom_site_type_symbol
_atom_site_fract_x
_atom_site_fract_y
_atom_site_fract_z
_atom_site_U_iso_or_equiv
_atom_site_adp_type
_atom_site_occupancy
_atom_site_site_symmetry_order
_atom_site_calc_flag
_atom_site_refinement_flags_posn
_atom_site_refinement_flags_adp
Ti8 Ti 0.67831(11) 0.67975(7) 0.51348(7) 0.0554(4) Uani 1 1 d . U
Ti3 Ti -0.17937(11) 0.82090(8) 0.93509(8) 0.0596(4) Uani 1 1 d . U
Ti1 Ti -0.24402(12) 0.65765(8) 1.04260(8) 0.0619(5) Uani 1 1 d . U
Ti2 Ti -0.03440(12) 0.72111(8) 1.02501(8) 0.0618(5) Uani 1 1 d . .
Ti9 Ti 0.72864(12) 0.68580(9) 0.63231(8) 0.0665(5) Uani 1 1 d . .
Ti7 Ti 0.58418(14) 0.81235(8) 0.51263(9) 0.0720(5) Uani 1 1 d . .
Ti6 Ti 0.52069(14) 0.79560(8) 0.40123(9) 0.0717(5) Uani 1 1 d . .
Ti10 Ti 0.77528(12) 0.54434(8) 0.64139(8) 0.0663(5) Uani 1 1 d . .
Ti4 Ti 0.04210(14) 0.87782(9) 0.89262(9) 0.0785(6) Uani 1 1 d . .
S1 S 0.51055(15) 0.57598(11) 0.62308(11) 0.0559(6) Uani 1 1 d . .
S2 S -0.15543(15) 0.70871(11) 0.88154(10) 0.0572(6) Uani 1 1 d . .
Ti5 Ti -0.10969(16) 0.97149(9) 0.80138(11) 0.0932(7) Uani 1 1 d . .
O17 O 0.5386(4) 0.6395(3) 0.5705(3) 0.0546(13) Uani 1 1 d . .
O21 O -0.1737(4) 0.7387(3) 1.0067(2) 0.0539(13) Uani 1 1 d . .
O33 O -0.1629(4) 0.6601(3) 0.9456(3) 0.0619(15) Uani 1 1 d . .
O32 O -0.1289(4) 0.7708(3) 0.8769(3) 0.0603(14) Uani 1 1 d . .
O15 O 0.5894(4) 0.5500(3) 0.6631(3) 0.0651(16) Uani 1 1 d . .
O9 O 0.7456(4) 0.6343(3) 0.5860(3) 0.0557(14) Uani 1 1 d . .
O24 O -0.0257(4) 0.8057(3) 0.9580(3) 0.0700(17) Uani 1 1 d . .
O8 O 0.6669(5) 0.7409(3) 0.5603(3) 0.0717(17) Uani 1 1 d . .
O16 O 0.4799(4) 0.5328(3) 0.6013(3) 0.0784(18) Uani 1 1 d . .
O5 O 0.5894(5) 0.7569(3) 0.4728(3) 0.0647(15) Uani 1 1 d . .
O12 O 0.7497(4) 0.5310(3) 0.5700(3) 0.0702(17) Uani 1 1 d . .
O25 O -0.3509(4) 0.7147(3) 0.9937(3) 0.0662(16) Uani 1 1 d . .
O20 O -0.0977(4) 0.6344(3) 1.0610(3) 0.0689(16) Uani 1 1 d . .
O18 O -0.2947(5) 0.5864(3) 1.0512(3) 0.0742(17) Uani 1 1 d . .
O34 O -0.2404(4) 0.7158(4) 0.8500(3) 0.085(2) Uani 1 1 d . .
O11 O 0.5813(5) 0.7172(3) 0.3916(3) 0.0785(18) Uani 1 1 d . .
O10 O 0.7580(4) 0.5929(3) 0.6944(3) 0.0764(18) Uani 1 1 d . .
N2 N 0.7106(5) 0.5782(3) 0.5209(3) 0.0569(17) Uani 1 1 d . .
O28 O -0.0947(5) 0.8909(3) 0.8716(3) 0.0806(19) Uani 1 1 d . .
O2 O 0.5192(5) 0.8623(3) 0.4327(3) 0.0799(19) Uani 1 1 d . .
O39 O 0.7926(5) 0.7073(3) 0.4577(3) 0.0774(16) Uani 1 1 d . U
O27 O -0.2435(5) 0.8646(3) 0.9767(3) 0.0814(17) Uani 1 1 d . U
O14 O 0.7604(5) 0.4616(3) 0.6956(3) 0.0782(19) Uani 1 1 d . .
N1 N 0.6165(5) 0.6675(3) 0.4386(3) 0.0587(17) Uani 1 1 d . .
O13 O 0.9136(5) 0.5429(4) 0.6254(4) 0.090(2) Uani 1 1 d . .
O19 O -0.3034(5) 0.6568(4) 1.1159(3) 0.0895(19) Uani 1 1 d . U
N3 N -0.3281(5) 0.7746(3) 0.9483(4) 0.0598(18) Uani 1 1 d . .
O36 O 0.6377(5) 0.7022(4) 0.6911(3) 0.089(2) Uani 1 1 d . .
O29 O 0.0313(6) 0.9678(3) 0.8203(4) 0.104(3) Uani 1 1 d . .
O22 O 0.0904(5) 0.6894(3) 1.0022(3) 0.086(2) Uani 1 1 d . .
O23 O -0.0283(8) 0.7324(5) 1.0918(5) 0.138(3) Uani 1 1 d . .
O37 O 0.8440(6) 0.7234(4) 0.6212(4) 0.094(2) Uani 1 1 d . .
O26 O -0.2506(5) 0.9400(4) 0.8167(4) 0.102(2) Uani 1 1 d . .
O38 O 0.1416(6) 0.8448(4) 0.8539(4) 0.107(3) Uani 1 1 d . .
N4 N -0.2780(5) 0.8822(4) 0.8612(4) 0.070(2) Uani 1 1 d . .
C1 C 0.6292(7) 0.6124(4) 0.4343(4) 0.0666(18) Uani 1 1 d . U
O1 O 0.5580(7) 0.8439(3) 0.3206(3) 0.102(2) Uani 1 1 d . .
C44 C 0.1326(7) 0.6488(4) 0.7738(4) 0.0659(11) Uani 1 1 d . U
C47 C -0.0436(7) 0.6852(4) 0.8397(4) 0.0643(13) Uani 1 1 d . U
O7 O 0.4762(6) 0.8176(4) 0.5661(4) 0.112(3) Uani 1 1 d . .
C2 C 0.6746(7) 0.5612(4) 0.4849(4) 0.0645(18) Uani 1 1 d . U
C38 C 0.3979(7) 0.5949(4) 0.6700(4) 0.0633(13) Uani 1 1 d . U
C43 C 0.2266(7) 0.6288(4) 0.7384(4) 0.0653(11) Uani 1 1 d . U
C39 C 0.3010(7) 0.5852(4) 0.6641(4) 0.0654(12) Uani 1 1 d . U
H39 H 0.2933 0.5676 0.6371 0.079 Uiso 1 1 calc R U
C45 C 0.1280(7) 0.6402(4) 0.8333(4) 0.0673(12) Uani 1 1 d . U
H45 H 0.1859 0.6211 0.8528 0.081 Uiso 1 1 calc R U
O3 O 0.3918(6) 0.7796(4) 0.4160(5) 0.117(3) Uani 1 1 d . .
C46 C 0.0417(7) 0.6583(4) 0.8674(5) 0.0723(12) Uani 1 1 d . U
H46 H 0.0424 0.6521 0.9082 0.087 Uiso 1 1 calc R U
O6 O 0.6678(7) 0.8754(4) 0.4917(4) 0.119(3) Uani 1 1 d . .
C50 C -0.3962(8) 0.8035(5) 0.9109(5) 0.076(2) Uani 1 1 d . U
C42 C 0.3246(7) 0.6349(4) 0.7444(4) 0.0660(12) Uani 1 1 d . U
H42 H 0.3332 0.6503 0.7729 0.079 Uiso 1 1 calc R U
C40 C 0.2169(7) 0.6013(4) 0.6978(4) 0.0668(12) Uani 1 1 d . U
H40 H 0.1510 0.5941 0.6942 0.080 Uiso 1 1 calc R U
C41 C 0.4112(7) 0.6193(4) 0.7102(4) 0.0702(12) Uani 1 1 d . U
H41 H 0.4775 0.6253 0.7144 0.084 Uiso 1 1 calc R U
C49 C 0.0416(7) 0.6721(4) 0.7485(5) 0.0689(12) Uani 1 1 d . U
H49 H 0.0376 0.6732 0.7098 0.083 Uiso 1 1 calc R U
C48 C -0.0429(7) 0.6939(4) 0.7799(4) 0.0693(13) Uani 1 1 d . U
H48 H -0.0998 0.7146 0.7601 0.083 Uiso 1 1 calc R U
O35 O 0.0964(8) 0.9060(4) 0.9363(4) 0.138(4) Uani 1 1 d . .
C4 C 0.6036(7) 0.6065(5) 0.3809(5) 0.077(2) Uani 1 1 d . U
H4A H 0.5309 0.5986 0.3889 0.115 Uiso 1 1 d R U
H4B H 0.6179 0.6457 0.3435 0.115 Uiso 1 1 d R U
H4C H 0.6442 0.5710 0.3752 0.115 Uiso 1 1 d R U
C3 C 0.6767(7) 0.4915(4) 0.4949(5) 0.078(2) Uani 1 1 d . U
H3A H 0.7459 0.4725 0.4990 0.117 Uiso 1 1 calc R U
H3B H 0.6558 0.4898 0.4596 0.117 Uiso 1 1 calc R U
H3C H 0.6296 0.4679 0.5324 0.117 Uiso 1 1 calc R U
C51 C -0.3683(8) 0.8649(5) 0.8639(5) 0.082(2) Uani 1 1 d . U
C60 C -0.0475(8) 0.5732(5) 1.0959(5) 0.082(2) Uani 1 1 d . U
H60 H 0.0175 0.5813 1.1048 0.098 Uiso 1 1 calc R U
O30 O -0.0780(8) 0.9782(6) 0.7233(5) 0.166(5) Uani 1 1 d . .
C35 C 0.7636(10) 0.5723(7) 0.7585(6) 0.112(3) Uani 1 1 d . U
H35 H 0.7619 0.6113 0.7655 0.135 Uiso 1 1 calc R U
C53 C -0.4938(8) 0.7714(5) 0.9189(5) 0.090(2) Uani 1 1 d . U
H53A H -0.4780 0.7400 0.9017 0.135 Uiso 1 1 calc R U
H53B H -0.5440 0.8034 0.8972 0.135 Uiso 1 1 calc R U
H53C H -0.5219 0.7503 0.9627 0.135 Uiso 1 1 calc R U
O31 O -0.1548(8) 1.0464(5) 0.8002(5) 0.143(3) Uani 1 1 d . U
C61 C -0.1138(9) 0.5347(6) 1.1570(6) 0.097(3) Uani 1 1 d . U
H61A H -0.1397 0.5615 1.1786 0.146 Uiso 1 1 calc R U
H61B H -0.0729 0.4986 1.1825 0.146 Uiso 1 1 calc R U
H61C H -0.1712 0.5191 1.1491 0.146 Uiso 1 1 calc R U
C62 C -0.0213(9) 0.5377(6) 1.0551(6) 0.103(3) Uani 1 1 d . U
H62A H -0.0806 0.5151 1.0590 0.155 Uiso 1 1 calc R U
H62B H 0.0362 0.5073 1.0680 0.155 Uiso 1 1 calc R U
H62C H -0.0027 0.5680 1.0122 0.155 Uiso 1 1 calc R U
C8 C 0.4829(10) 0.9304(6) 0.4057(7) 0.110(3) Uani 1 1 d . U
H8 H 0.4722 0.9434 0.4402 0.132 Uiso 1 1 calc R U
C32 C 0.7080(13) 0.4067(8) 0.7206(8) 0.146(4) Uani 1 1 d D U
H32 H 0.6434 0.4157 0.7447 0.175 Uiso 1 1 calc R U
C52 C -0.4371(9) 0.9081(5) 0.8156(5) 0.099(3) Uani 1 1 d . U
H52A H -0.4957 0.9240 0.8370 0.148 Uiso 1 1 d R U
H52B H -0.4610 0.8832 0.7979 0.148 Uiso 1 1 d R U
H52C H -0.3998 0.9438 0.7827 0.148 Uiso 1 1 d R U
C36 C 0.8619(10) 0.5361(7) 0.7745(7) 0.127(3) Uani 1 1 d . U
H36A H 0.8688 0.4993 0.7650 0.190 Uiso 1 1 calc R U
H36B H 0.8626 0.5219 0.8185 0.190 Uiso 1 1 calc R U
H36C H 0.9189 0.5635 0.7505 0.190 Uiso 1 1 calc R U
C57 C -0.3269(15) 0.5458(9) 1.0276(8) 0.169(5) Uani 1 1 d D U
H57 H -0.2619 0.5286 1.0107 0.202 Uiso 1 1 calc R U
C77 C 0.1115(14) 1.0165(9) 0.7940(10) 0.165(5) Uani 1 1 d . U
H77 H 0.1739 0.9924 0.8110 0.198 Uiso 1 1 calc R U
C22 C 0.5448(11) 0.6922(7) 0.7906(7) 0.135(3) Uani 1 1 d . U
H22A H 0.4925 0.6642 0.7954 0.202 Uiso 1 1 calc R U
H22B H 0.5173 0.7186 0.8125 0.202 Uiso 1 1 calc R U
H22C H 0.6044 0.6666 0.8076 0.202 Uiso 1 1 calc R U
C17 C 0.3753(14) 0.8107(9) 0.6018(9) 0.154(4) Uani 1 1 d . U
H17 H 0.3826 0.7805 0.6451 0.184 Uiso 1 1 calc R U
C26 C 0.9225(14) 0.7515(8) 0.5708(9) 0.152(4) Uani 1 1 d . U
H26 H 0.8910 0.7761 0.5329 0.182 Uiso 1 1 calc R U
C29 C 0.9941(17) 0.4960(11) 0.6153(11) 0.191(5) Uani 1 1 d . U
H29 H 0.9715 0.4528 0.6266 0.229 Uiso 1 1 calc R U
C37 C 0.6725(11) 0.5347(7) 0.8006(7) 0.130(3) Uani 1 1 d . U
H37A H 0.6097 0.5612 0.7918 0.195 Uiso 1 1 calc R U
H37B H 0.6793 0.5218 0.8436 0.195 Uiso 1 1 calc R U
H37C H 0.6700 0.4971 0.7937 0.195 Uiso 1 1 calc R U
C9 C 0.5602(11) 0.9696(7) 0.3604(7) 0.127(3) Uani 1 1 d . U
H9A H 0.6208 0.9647 0.3790 0.191 Uiso 1 1 calc R U
H9B H 0.5347 1.0140 0.3449 0.191 Uiso 1 1 calc R U
H9C H 0.5781 0.9571 0.3263 0.191 Uiso 1 1 calc R U
C55 C -0.4982(14) 0.6815(9) 1.1356(9) 0.185(4) Uani 1 1 d . U
H55A H -0.5054 0.7153 1.1493 0.277 Uiso 1 1 calc R U
H55B H -0.5591 0.6565 1.1533 0.277 Uiso 1 1 calc R U
H55C H -0.4903 0.7001 1.0906 0.277 Uiso 1 1 calc R U
C85 C 0.2978(12) 0.8186(8) 0.8007(8) 0.150(4) Uani 1 1 d . U
H85A H 0.3142 0.8633 0.7775 0.225 Uiso 1 1 calc R U
H85B H 0.3295 0.7950 0.7766 0.225 Uiso 1 1 calc R U
H85C H 0.3239 0.8009 0.8397 0.225 Uiso 1 1 calc R U
C63 C 0.1951(14) 0.6881(8) 0.9995(9) 0.151(4) Uani 1 1 d . U
C20 C 0.5764(10) 0.7348(6) 0.7223(7) 0.109(2) Uani 1 1 d . U
H20 H 0.5128 0.7504 0.7036 0.131 Uiso 1 1 calc R U
C28 C 0.9785(13) 0.8008(8) 0.5845(8) 0.155(4) Uani 1 1 d . U
H28A H 0.9319 0.8374 0.5817 0.233 Uiso 1 1 calc R U
H28B H 1.0403 0.8152 0.5540 0.233 Uiso 1 1 calc R U
H28C H 0.9968 0.7793 0.6258 0.233 Uiso 1 1 calc R U
C5 C 0.5992(18) 0.8459(11) 0.2620(11) 0.202(6) Uani 1 1 d . U
H5 H 0.6734 0.8326 0.2598 0.242 Uiso 1 1 calc R U
C10 C 0.3828(10) 0.9399(6) 0.3869(7) 0.120(3) Uani 1 1 d . U
H10A H 0.3772 0.9098 0.3701 0.180 Uiso 1 1 calc R U
H10B H 0.3749 0.9833 0.3555 0.180 Uiso 1 1 calc R U
H10C H 0.3293 0.9330 0.4227 0.180 Uiso 1 1 calc R U
C78 C 0.0856(14) 1.0649(9) 0.8209(9) 0.172(5) Uani 1 1 d . U
H78A H 0.0223 1.0542 0.8506 0.258 Uiso 1 1 calc R U
H78B H 0.0767 1.1072 0.7878 0.258 Uiso 1 1 calc R U
H78C H 0.1412 1.0646 0.8416 0.258 Uiso 1 1 calc R U
C71 C -0.2671(14) 0.9235(9) 1.0402(9) 0.171(4) Uani 1 1 d . U
H71A H -0.1953 0.9184 1.0451 0.257 Uiso 1 1 calc R U
H71B H -0.3102 0.9244 1.0773 0.257 Uiso 1 1 calc R U
H71C H -0.2784 0.9632 1.0045 0.257 Uiso 1 1 calc R U
C14 C 0.7318(19) 0.9061(12) 0.5088(12) 0.207(6) Uani 1 1 d . U
H14 H 0.7595 0.8722 0.5452 0.248 Uiso 1 1 calc R U
C83 C 0.1779(10) 0.8133(6) 0.8139(6) 0.105(2) Uani 1 1 d . U
H83 H 0.1653 0.7673 0.8397 0.126 Uiso 1 1 calc R U
C23 C 0.8491(11) 0.7353(7) 0.3908(8) 0.134(3) Uani 1 1 d D U
H23 H 0.8064 0.7414 0.3595 0.161 Uiso 1 1 calc R U
C27 C 1.0016(13) 0.7021(8) 0.5598(8) 0.161(4) Uani 1 1 d . U
H27A H 1.0387 0.6810 0.5947 0.242 Uiso 1 1 calc R U
H27B H 1.0497 0.7233 0.5220 0.242 Uiso 1 1 calc R U
H27C H 0.9665 0.6705 0.5556 0.242 Uiso 1 1 calc R U
C7 C 0.5824(16) 0.9198(10) 0.2101(10) 0.208(6) Uani 1 1 d . U
H7A H 0.5202 0.9394 0.2247 0.312 Uiso 1 1 calc R U
H7B H 0.5761 0.9194 0.1711 0.312 Uiso 1 1 calc R U
H7C H 0.6411 0.9440 0.2038 0.312 Uiso 1 1 calc R U
C64 C 0.2497(13) 0.6534(8) 0.9668(8) 0.163(4) Uani 1 1 d . U
H64A H 0.2442 0.6079 0.9928 0.244 Uiso 1 1 calc R U
H64B H 0.3216 0.6638 0.9554 0.244 Uiso 1 1 calc R U
H64C H 0.2209 0.6647 0.9294 0.244 Uiso 1 1 calc R U
C33 C 0.6745(14) 0.3846(8) 0.6785(8) 0.170(4) Uani 1 1 d D U
H33A H 0.6333 0.4186 0.6509 0.255 Uiso 1 1 calc R U
H33B H 0.6336 0.3474 0.7030 0.255 Uiso 1 1 calc R U
H33C H 0.7345 0.3735 0.6541 0.255 Uiso 1 1 calc R U
C16 C 0.6685(17) 0.9525(11) 0.5317(10) 0.210(6) Uani 1 1 d . U
H16A H 0.6812 0.9960 0.5010 0.315 Uiso 1 1 calc R U
H16B H 0.6877 0.9464 0.5705 0.315 Uiso 1 1 calc R U
H16C H 0.5960 0.9449 0.5384 0.315 Uiso 1 1 calc R U
C79 C 0.1359(14) 1.0325(9) 0.7295(9) 0.176(5) Uani 1 1 d . U
H79A H 0.1562 0.9939 0.7233 0.264 Uiso 1 1 calc R U
H79B H 0.1921 1.0613 0.7110 0.264 Uiso 1 1 calc R U
H79C H 0.0759 1.0533 0.7100 0.264 Uiso 1 1 calc R U
C13 C 0.3181(15) 0.6766(9) 0.4751(9) 0.190(6) Uani 1 1 d D U
H13A H 0.3714 0.6501 0.4623 0.285 Uiso 1 1 calc R U
H13B H 0.2517 0.6587 0.4837 0.285 Uiso 1 1 calc R U
H13C H 0.3318 0.6778 0.5124 0.285 Uiso 1 1 calc R U
C21 C 0.6340(12) 0.7916(7) 0.7076(8) 0.144(4) Uani 1 1 d . U
H21A H 0.7047 0.7783 0.7140 0.216 Uiso 1 1 calc R U
H21B H 0.6019 0.8120 0.7347 0.216 Uiso 1 1 calc R U
H21C H 0.6330 0.8218 0.6647 0.216 Uiso 1 1 calc R U
C34 C 0.7683(14) 0.3522(9) 0.7707(9) 0.172(5) Uani 1 1 d . U
H34A H 0.8322 0.3400 0.7500 0.257 Uiso 1 1 calc R U
H34B H 0.7262 0.3153 0.7937 0.257 Uiso 1 1 calc R U
H34C H 0.7833 0.3679 0.7990 0.257 Uiso 1 1 calc R U
C19 C 0.3389(14) 0.8692(9) 0.6030(9) 0.172(4) Uani 1 1 d . U
H19A H 0.3949 0.8897 0.6065 0.258 Uiso 1 1 calc R U
H19B H 0.2846 0.8621 0.6384 0.258 Uiso 1 1 calc R U
H19C H 0.3121 0.8965 0.5650 0.258 Uiso 1 1 calc R U
C65 C 0.2288(13) 0.6780(8) 1.0567(8) 0.167(4) Uani 1 1 d . U
H65A H 0.2592 0.7168 1.0496 0.251 Uiso 1 1 d R U
H65B H 0.1707 0.6689 1.0903 0.251 Uiso 1 1 d R U
H65C H 0.2799 0.6426 1.0677 0.251 Uiso 1 1 d R U
C15 C 0.8194(17) 0.9341(11) 0.4638(11) 0.212(6) Uani 1 1 d . U
H15A H 0.8432 0.9091 0.4401 0.319 Uiso 1 1 calc R U
H15B H 0.8739 0.9349 0.4847 0.319 Uiso 1 1 calc R U
H15C H 0.8006 0.9775 0.4359 0.319 Uiso 1 1 calc R U
C18 C 0.3115(14) 0.7798(9) 0.5800(9) 0.174(5) Uani 1 1 d . U
H18A H 0.2835 0.8120 0.5442 0.262 Uiso 1 1 calc R U
H18B H 0.2555 0.7591 0.6130 0.262 Uiso 1 1 calc R U
H18C H 0.3537 0.7482 0.5685 0.262 Uiso 1 1 calc R U
C30 C 1.0771(16) 0.4995(10) 0.6466(10) 0.198(5) Uani 1 1 d . U
H30A H 1.1209 0.5342 0.6180 0.298 Uiso 1 1 calc R U
H30B H 1.1180 0.4594 0.6595 0.298 Uiso 1 1 calc R U
H30C H 1.0465 0.5071 0.6828 0.298 Uiso 1 1 calc R U
C59 C -0.3771(14) 0.4839(9) 1.0880(9) 0.182(5) Uani 1 1 d . U
H59A H -0.3549 0.4807 1.1250 0.273 Uiso 1 1 calc R U
H59B H -0.3545 0.4453 1.0822 0.273 Uiso 1 1 calc R U
H59C H -0.4516 0.4890 1.0927 0.273 Uiso 1 1 calc R U
C6 C 0.5482(17) 0.8110(10) 0.2447(10) 0.210(6) Uani 1 1 d . U
H6A H 0.4942 0.7887 0.2784 0.316 Uiso 1 1 calc R U
H6B H 0.5961 0.7801 0.2351 0.316 Uiso 1 1 calc R U
H6C H 0.5179 0.8394 0.2082 0.316 Uiso 1 1 calc R U
C84 C 0.1231(11) 0.8328(7) 0.7650(7) 0.140(4) Uani 1 1 d . U
H84A H 0.0524 0.8445 0.7780 0.210 Uiso 1 1 calc R U
H84B H 0.1242 0.7980 0.7530 0.210 Uiso 1 1 calc R U
H84C H 0.1545 0.8695 0.7299 0.210 Uiso 1 1 calc R U
C81 C -0.089(2) 0.9722(11) 0.6605(15) 0.296(8) Uani 1 1 d D U
H81 H -0.0177 0.9588 0.6466 0.355 Uiso 1 1 calc R U
C68 C 0.0243(15) 0.7606(9) 1.1623(10) 0.192(4) Uani 1 1 d . U
H68A H 0.0857 0.7675 1.1311 0.288 Uiso 1 1 calc R U
H68B H 0.0435 0.7389 1.2034 0.288 Uiso 1 1 calc R U
H68C H -0.0107 0.8015 1.1573 0.288 Uiso 1 1 calc R U
C73 C -0.313(2) 1.0672(13) 0.8639(14) 0.262(7) Uani 1 1 d . U
H73A H -0.3330 1.0251 0.8730 0.393 Uiso 1 1 calc R U
H73B H -0.3729 1.0963 0.8606 0.393 Uiso 1 1 calc R U
H73C H -0.2792 1.0645 0.8971 0.393 Uiso 1 1 calc R U
C75 C 0.0950(19) 0.9112(12) 1.0295(12) 0.230(5) Uani 1 1 d . U
H75A H 0.1258 0.9464 1.0300 0.344 Uiso 1 1 calc R U
H75B H 0.1012 0.8732 1.0678 0.344 Uiso 1 1 calc R U
H75C H 0.0228 0.9221 1.0259 0.344 Uiso 1 1 calc R U
C56 C -0.3825(14) 0.5916(9) 1.2224(9) 0.174(4) Uani 1 1 d . U
H56A H -0.3134 0.5719 1.2227 0.262 Uiso 1 1 calc R U
H56B H -0.4323 0.5586 1.2397 0.262 Uiso 1 1 calc R U
H56C H -0.3931 0.6158 1.2472 0.262 Uiso 1 1 calc R U
C69 C -0.2966(10) 0.8636(7) 1.0296(8) 0.129(3) Uani 1 1 d D U
H69 H -0.2854 0.8221 1.0652 0.155 Uiso 1 1 calc R U
C74 C -0.205(2) 1.1487(14) 0.7956(13) 0.262(7) Uani 1 1 d . U
H74A H -0.2162 1.1541 0.8338 0.394 Uiso 1 1 calc R U
H74B H -0.2406 1.1836 0.7652 0.394 Uiso 1 1 calc R U
H74C H -0.1318 1.1488 0.7796 0.394 Uiso 1 1 calc R U
C54 C -0.3959(12) 0.6347(7) 1.1584(8) 0.131(3) Uani 1 1 d . U
C70 C -0.4077(11) 0.8807(8) 1.0275(8) 0.164(4) Uani 1 1 d D U
H70A H -0.4164 0.9242 0.9964 0.246 Uiso 1 1 calc R U
H70B H -0.4427 0.8775 1.0679 0.246 Uiso 1 1 calc R U
H70C H -0.4370 0.8515 1.0169 0.246 Uiso 1 1 calc R U
C67 C -0.1528(12) 0.7043(9) 1.1876(9) 0.184(4) Uani 1 1 d D U
H67A H -0.1983 0.7424 1.1738 0.276 Uiso 1 1 calc R U
H67B H -0.1547 0.6878 1.2321 0.276 Uiso 1 1 calc R U
H67C H -0.1753 0.6721 1.1782 0.276 Uiso 1 1 calc R U
C58 C -0.3831(15) 0.5803(9) 0.9739(8) 0.188(5) Uani 1 1 d D U
H58A H -0.4501 0.5962 0.9877 0.282 Uiso 1 1 calc R U
H58B H -0.3920 0.5513 0.9565 0.282 Uiso 1 1 calc R U
H58C H -0.3439 0.6160 0.9424 0.282 Uiso 1 1 calc R U
C80 C -0.093(2) 1.0430(12) 0.6208(14) 0.299(9) Uani 1 1 d D U
H80A H -0.1482 1.0633 0.6403 0.449 Uiso 1 1 calc R U
H80B H -0.1071 1.0511 0.5802 0.449 Uiso 1 1 calc R U
H80C H -0.0282 1.0604 0.6163 0.449 Uiso 1 1 calc R U
C31 C 1.0309(16) 0.5414(11) 0.5398(11) 0.199(4) Uani 1 1 d . U
C76 C 0.254(2) 0.8938(12) 0.9709(12) 0.240(6) Uani 1 1 d . U
H76A H 0.2810 0.8953 0.9300 0.360 Uiso 1 1 calc R U
H76B H 0.2764 0.8535 1.0024 0.360 Uiso 1 1 calc R U
H76C H 0.2800 0.9289 0.9745 0.360 Uiso 1 1 calc R U
C25 C 0.8883(15) 0.7938(9) 0.3836(9) 0.185(4) Uani 1 1 d . U
H25A H 0.8325 0.8192 0.3962 0.277 Uiso 1 1 calc R U
H25B H 0.9175 0.8180 0.3404 0.277 Uiso 1 1 calc R U
H25C H 0.9411 0.7834 0.4093 0.277 Uiso 1 1 calc R U
C66 C -0.0453(12) 0.7208(8) 1.1548(8) 0.138(3) Uani 1 1 d D U
C24 C 0.9169(13) 0.6743(7) 0.4093(9) 0.190(4) Uani 1 1 d D U
H24A H 0.9878 0.6845 0.4041 0.285 Uiso 1 1 calc R U
H24B H 0.9125 0.6532 0.3832 0.285 Uiso 1 1 calc R U
H24C H 0.8940 0.6460 0.4524 0.285 Uiso 1 1 calc R U
C72 C -0.243(2) 1.0902(15) 0.8074(15) 0.261(7) Uani 1 1 d . U
H72 H -0.2836 1.0991 0.7741 0.314 Uiso 1 1 calc R U
C86 C 0.146(2) 0.8993(13) 0.9792(14) 0.236(6) Uani 1 1 d . U
H86 H 0.1377 0.8525 1.0015 0.283 Uiso 1 1 calc R U
C82 C -0.143(2) 0.9097(11) 0.6933(13) 0.300(8) Uani 1 1 d D U
H82A H -0.1575 0.8994 0.6612 0.450 Uiso 1 1 d R U
H82B H -0.2065 0.9125 0.7200 0.450 Uiso 1 1 d R U
H82C H -0.0968 0.8765 0.7177 0.450 Uiso 1 1 d R U
C11 C 0.3172(18) 0.7428(10) 0.4245(10) 0.186(6) Uiso 1 1 d D U
C12 C 0.2229(19) 0.7683(14) 0.3946(14) 0.292(14) Uiso 1 1 d D .
H12A H 0.1664 0.7398 0.4099 0.438 Uiso 1 1 d R U
H12B H 0.2460 0.7795 0.3507 0.438 Uiso 1 1 d R U
H12C H 0.1997 0.8068 0.4005 0.438 Uiso 1 1 d R U

loop_
_atom_site_aniso_label
_atom_site_aniso_U_11
_atom_site_aniso_U_22
_atom_site_aniso_U_33
_atom_site_aniso_U_23
_atom_site_aniso_U_13
_atom_site_aniso_U_12
Ti8 0.0608(9) 0.0589(9) 0.0531(10) -0.0339(8) 0.0038(7) -0.0081(7)
Ti3 0.0537(9) 0.0618(10) 0.0644(11) -0.0297(9) -0.0018(7) -0.0081(7)
Ti1 0.0554(9) 0.0725(11) 0.0549(10) -0.0250(9) 0.0025(7) -0.0184(8)
Ti2 0.0588(9) 0.0772(11) 0.0544(10) -0.0299(9) -0.0073(7) -0.0156(8)
Ti9 0.0578(9) 0.0894(12) 0.0702(12) -0.0516(10) -0.0048(8) -0.0072(8)
Ti7 0.0913(12) 0.0643(11) 0.0701(12) -0.0417(10) -0.0061(9) 0.0010(9)
Ti6 0.0848(12) 0.0667(11) 0.0664(12) -0.0328(10) -0.0113(9) 0.0016(9)
Ti10 0.0521(9) 0.0758(11) 0.0725(12) -0.0355(10) -0.0073(8) 0.0022(8)
Ti4 0.0695(11) 0.0799(12) 0.0811(14) -0.0279(11) -0.0010(9) -0.0274(9)
S1 0.0444(11) 0.0661(14) 0.0607(14) -0.0346(12) 0.0038(10) -0.0053(10)
S2 0.0469(11) 0.0746(15) 0.0547(14) -0.0353(12) 0.0028(9) -0.0068(10)
Ti5 0.0975(14) 0.0672(12) 0.0949(17) -0.0139(11) -0.0116(12) -0.0185(11)
O17 0.053(3) 0.061(3) 0.051(3) -0.028(3) 0.001(2) -0.006(3)
O21 0.051(3) 0.060(3) 0.049(3) -0.025(3) 0.003(2) -0.011(2)
O33 0.061(3) 0.069(4) 0.054(4) -0.029(3) 0.007(3) -0.013(3)
O32 0.059(3) 0.068(4) 0.046(3) -0.023(3) 0.006(3) -0.004(3)
O15 0.048(3) 0.067(4) 0.065(4) -0.018(3) -0.002(3) -0.001(3)
O9 0.047(3) 0.069(4) 0.054(3) -0.035(3) 0.009(2) -0.006(3)
O24 0.064(4) 0.081(4) 0.069(4) -0.032(4) -0.003(3) -0.024(3)
O8 0.078(4) 0.074(4) 0.075(4) -0.046(4) -0.005(3) 0.002(3)
O16 0.063(4) 0.088(5) 0.101(5) -0.063(4) 0.011(3) -0.017(3)
O5 0.089(4) 0.058(3) 0.056(4) -0.036(3) -0.005(3) 0.003(3)
O12 0.067(4) 0.070(4) 0.083(5) -0.046(4) -0.009(3) 0.012(3)
O25 0.049(3) 0.079(4) 0.062(4) -0.025(4) 0.002(3) -0.011(3)
O20 0.065(4) 0.072(4) 0.062(4) -0.021(3) -0.012(3) -0.008(3)
O18 0.076(4) 0.078(4) 0.072(4) -0.032(4) -0.004(3) -0.026(3)
O34 0.048(3) 0.149(6) 0.083(5) -0.073(5) -0.013(3) 0.000(4)
O11 0.106(5) 0.078(4) 0.070(5) -0.046(4) -0.021(4) -0.001(4)
O10 0.063(4) 0.118(5) 0.059(4) -0.048(4) -0.014(3) 0.002(3)
N2 0.054(4) 0.053(4) 0.060(5) -0.026(4) 0.000(3) 0.001(3)
O28 0.074(4) 0.073(4) 0.092(5) -0.029(4) -0.015(4) -0.014(3)
O2 0.096(5) 0.063(4) 0.090(5) -0.042(4) -0.024(4) 0.015(3)
O39 0.082(4) 0.085(4) 0.071(4) -0.044(3) 0.011(3) -0.023(3)
O27 0.091(4) 0.081(4) 0.084(4) -0.052(3) 0.002(3) -0.006(3)
O14 0.067(4) 0.069(4) 0.080(5) -0.012(4) -0.013(3) -0.010(3)
N1 0.074(5) 0.052(4) 0.048(4) -0.021(4) -0.004(4) -0.005(3)
O13 0.053(4) 0.110(5) 0.119(6) -0.065(5) -0.009(4) 0.015(4)
O19 0.082(4) 0.118(4) 0.061(4) -0.034(3) 0.012(3) -0.030(3)
N3 0.050(4) 0.061(4) 0.073(5) -0.039(4) 0.006(4) -0.004(3)
O36 0.085(4) 0.127(6) 0.084(5) -0.078(5) -0.013(4) 0.023(4)
O29 0.114(6) 0.075(5) 0.098(6) -0.012(4) 0.005(4) -0.052(4)
O22 0.055(4) 0.090(5) 0.094(5) -0.024(4) -0.009(3) -0.007(3)
O23 0.139(3) 0.140(3) 0.138(3) -0.0603(14) -0.0240(11) -0.0090(10)
O37 0.093(5) 0.110(6) 0.083(5) -0.041(5) -0.004(4) -0.033(4)
O26 0.085(5) 0.078(5) 0.113(6) -0.008(5) -0.027(4) -0.010(4)
O38 0.085(5) 0.106(6) 0.104(6) -0.030(5) 0.021(4) -0.029(4)
N4 0.057(4) 0.066(5) 0.084(6) -0.027(5) -0.010(4) -0.006(4)
C1 0.067(2) 0.066(2) 0.067(2) -0.0291(11) -0.0101(10) -0.0035(10)
O1 0.165(7) 0.076(5) 0.055(5) -0.028(4) -0.011(4) 0.014(5)
C44 0.0662(13) 0.0662(13) 0.0658(13) -0.0287(8) -0.0103(8) -0.0032(8)
C47 0.0640(15) 0.0652(15) 0.0643(15) -0.0279(9) -0.0109(9) -0.0032(9)
O7 0.112(6) 0.132(7) 0.099(6) -0.068(6) -0.010(5) 0.034(5)
C2 0.0649(19) 0.0644(19) 0.065(2) -0.0284(11) -0.0096(10) -0.0034(10)
C38 0.0633(15) 0.0636(15) 0.0636(15) -0.0277(9) -0.0101(9) -0.0033(9)
C43 0.0651(13) 0.0659(13) 0.0654(13) -0.0283(8) -0.0106(8) -0.0034(8)
C39 0.0653(14) 0.0659(14) 0.0656(14) -0.0287(9) -0.0098(9) -0.0034(9)
C45 0.0669(13) 0.0680(13) 0.0669(13) -0.0289(9) -0.0108(9) -0.0023(9)
O3 0.102(6) 0.111(6) 0.159(8) -0.071(6) -0.022(5) -0.025(5)
C46 0.0720(14) 0.0730(14) 0.0717(14) -0.0307(9) -0.0115(9) -0.0032(9)
O6 0.155(7) 0.076(5) 0.150(8) -0.057(5) -0.048(6) -0.014(5)
C50 0.075(2) 0.076(2) 0.076(2) -0.0327(12) -0.0126(10) -0.0037(10)
C42 0.0661(13) 0.0667(13) 0.0658(13) -0.0288(9) -0.0106(9) -0.0030(9)
C40 0.0661(13) 0.0671(13) 0.0669(13) -0.0285(9) -0.0103(9) -0.0034(9)
C41 0.0700(14) 0.0709(14) 0.0703(14) -0.0305(9) -0.0114(9) -0.0035(9)
C49 0.0684(13) 0.0695(13) 0.0681(13) -0.0290(9) -0.0107(9) -0.0027(9)
C48 0.0689(14) 0.0701(14) 0.0684(14) -0.0293(9) -0.0109(9) -0.0026(9)
O35 0.176(9) 0.130(7) 0.120(7) -0.033(6) -0.052(7) -0.080(7)
C4 0.079(3) 0.076(3) 0.077(3) -0.0340(18) -0.0123(18) -0.0037(18)
C3 0.080(3) 0.076(3) 0.079(3) -0.0355(18) -0.0089(18) -0.0022(18)
C51 0.082(2) 0.082(2) 0.082(2) -0.0349(12) -0.0135(10) -0.0036(10)
C60 0.082(3) 0.082(3) 0.082(3) -0.0344(13) -0.0136(11) -0.0039(10)
O30 0.157(9) 0.234(13) 0.088(7) -0.039(8) 0.003(6) -0.084(9)
C35 0.112(3) 0.113(3) 0.112(3) -0.0477(16) -0.0190(11) -0.0057(10)
C53 0.087(3) 0.091(3) 0.092(3) -0.0371(18) -0.0164(18) -0.0069(18)
O31 0.143(3) 0.142(3) 0.144(3) -0.0603(17) -0.0230(11) -0.0074(10)
C61 0.097(3) 0.097(3) 0.096(3) -0.040(2) -0.0160(19) -0.0035(19)
C62 0.102(3) 0.101(3) 0.102(3) -0.041(2) -0.0152(19) -0.0029(19)
C8 0.111(3) 0.110(3) 0.111(3) -0.0474(16) -0.0175(11) -0.0051(10)
C32 0.146(4) 0.146(4) 0.146(4) -0.062(2) -0.0242(12) -0.0072(10)
C52 0.096(3) 0.099(3) 0.099(3) -0.0386(19) -0.0177(19) -0.0037(18)
C36 0.126(4) 0.128(4) 0.126(4) -0.053(2) -0.022(2) -0.0056(19)
C57 0.168(5) 0.169(5) 0.169(5) -0.072(2) -0.0279(13) -0.0090(10)
C77 0.165(5) 0.165(5) 0.165(5) -0.070(2) -0.0268(12) -0.0087(10)
C22 0.134(3) 0.135(3) 0.134(3) -0.058(2) -0.0196(19) -0.0066(19)
C17 0.154(4) 0.154(4) 0.154(4) -0.066(2) -0.0249(12) -0.0078(10)
C26 0.152(4) 0.152(4) 0.152(4) -0.0643(19) -0.0249(12) -0.0077(10)
C29 0.191(5) 0.191(5) 0.191(5) -0.081(2) -0.0313(13) -0.0097(10)
C37 0.130(3) 0.130(3) 0.128(3) -0.054(2) -0.0199(19) -0.0060(19)
C9 0.128(4) 0.125(4) 0.127(4) -0.052(2) -0.020(2) -0.0057(19)
C55 0.183(5) 0.184(5) 0.183(5) -0.075(2) -0.029(2) -0.009(2)
C85 0.148(4) 0.150(4) 0.148(4) -0.062(2) -0.022(2) -0.0050(19)
C63 0.151(4) 0.152(4) 0.151(4) -0.0646(19) -0.0251(12) -0.0074(10)
C20 0.109(2) 0.108(2) 0.108(2) -0.0456(12) -0.0169(10) -0.0047(10)
C28 0.155(4) 0.155(4) 0.156(4) -0.066(2) -0.026(2) -0.0089(19)
C5 0.202(6) 0.202(6) 0.202(6) -0.086(3) -0.0331(13) -0.0105(10)
C10 0.120(4) 0.119(4) 0.120(4) -0.051(2) -0.021(2) -0.0047(19)
C78 0.172(5) 0.172(5) 0.173(5) -0.073(3) -0.027(2) -0.010(2)
C71 0.172(4) 0.171(4) 0.170(4) -0.072(2) -0.026(2) -0.0089(19)
C14 0.207(6) 0.207(6) 0.207(6) -0.088(3) -0.0334(14) -0.0103(10)
C83 0.105(2) 0.105(2) 0.105(2) -0.0440(12) -0.0166(10) -0.0049(10)
C23 0.134(3) 0.134(3) 0.134(3) -0.0568(14) -0.0211(11) -0.0072(10)
C27 0.161(5) 0.161(5) 0.161(5) -0.068(2) -0.024(2) -0.0085(19)
C7 0.208(6) 0.207(6) 0.207(6) -0.088(3) -0.033(2) -0.010(2)
C64 0.162(5) 0.163(5) 0.163(5) -0.070(2) -0.027(2) -0.0081(19)
C33 0.171(5) 0.169(5) 0.170(5) -0.072(2) -0.026(2) -0.0084(19)
C16 0.211(6) 0.209(6) 0.210(6) -0.089(3) -0.033(2) -0.010(2)
C79 0.175(5) 0.176(5) 0.176(5) -0.074(3) -0.028(2) -0.010(2)
C13 0.189(6) 0.189(6) 0.191(6) -0.080(3) -0.031(2) -0.010(2)
C21 0.145(4) 0.143(4) 0.143(4) -0.061(2) -0.021(2) -0.0059(19)
C34 0.172(5) 0.170(5) 0.171(5) -0.070(2) -0.029(2) -0.0087(19)
C19 0.171(5) 0.171(5) 0.171(5) -0.073(2) -0.025(2) -0.007(2)
C65 0.167(5) 0.168(5) 0.167(5) -0.071(2) -0.027(2) -0.0083(19)
C15 0.212(6) 0.212(6) 0.212(6) -0.089(3) -0.034(2) -0.011(2)
C18 0.173(5) 0.174(5) 0.174(5) -0.073(2) -0.028(2) -0.008(2)
C30 0.197(5) 0.199(5) 0.198(5) -0.084(3) -0.033(2) -0.008(2)
C59 0.182(5) 0.182(5) 0.182(5) -0.077(3) -0.030(2) -0.010(2)
C6 0.211(6) 0.210(6) 0.209(6) -0.089(3) -0.034(2) -0.011(2)
C84 0.140(4) 0.140(4) 0.139(4) -0.059(2) -0.022(2) -0.0071(19)
C81 0.296(8) 0.296(8) 0.296(8) -0.126(4) -0.0483(17) -0.0148(11)
C68 0.193(4) 0.192(4) 0.191(4) -0.082(2) -0.031(2) -0.0103(19)
C73 0.262(7) 0.262(7) 0.262(7) -0.112(3) -0.043(2) -0.013(2)
C75 0.230(5) 0.230(5) 0.229(5) -0.097(3) -0.037(2) -0.0120(19)
C56 0.173(4) 0.175(4) 0.173(4) -0.072(2) -0.028(2) -0.0083(19)
C69 0.130(3) 0.129(3) 0.129(3) -0.0551(14) -0.0205(11) -0.0070(10)
C74 0.263(7) 0.262(7) 0.263(7) -0.112(3) -0.043(2) -0.013(2)
C54 0.130(3) 0.131(3) 0.130(3) -0.0550(15) -0.0205(11) -0.0066(10)
C70 0.164(4) 0.164(4) 0.164(4) -0.070(2) -0.025(2) -0.0066(19)
C67 0.184(4) 0.184(4) 0.183(4) -0.078(2) -0.028(2) -0.009(2)
C58 0.189(5) 0.187(5) 0.188(5) -0.080(3) -0.031(2) -0.011(2)
C80 0.299(9) 0.300(9) 0.299(9) -0.126(4) -0.049(2) -0.015(2)
C31 0.199(5) 0.199(5) 0.199(5) -0.084(2) -0.031(2) -0.0088(19)
C76 0.239(6) 0.240(6) 0.240(6) -0.102(3) -0.039(2) -0.012(2)
C25 0.184(4) 0.183(4) 0.183(4) -0.076(2) -0.027(2) -0.009(2)
C66 0.139(3) 0.140(3) 0.138(3) -0.0603(14) -0.0240(11) -0.0090(10)
C24 0.189(4) 0.189(4) 0.189(4) -0.079(2) -0.029(2) -0.0099(19)
C72 0.261(7) 0.261(7) 0.261(7) -0.111(3) -0.0424(15) -0.0132(11)
C86 0.236(6) 0.236(6) 0.236(6) -0.100(3) -0.0382(14) -0.0118(10)
C82 0.300(9) 0.300(9) 0.299(9) -0.127(4) -0.049(2) -0.015(2)

loop_
_atom_type_symbol
_atom_type_description
_atom_type_scat_dispersion_real
_atom_type_scat_dispersion_imag
_atom_type_scat_source
C C 0.0033 0.0016 'International Tables Vol C Tables 4.2.6.8 and 6.1.1.4'
H H 0.0000 0.0000 'International Tables Vol C Tables 4.2.6.8 and 6.1.1.4'
N N 0.0061 0.0033 'International Tables Vol C Tables 4.2.6.8 and 6.1.1.4'
O O 0.0106 0.0060 'International Tables Vol C Tables 4.2.6.8 and 6.1.1.4'
S S 0.1246 0.1234 'International Tables Vol C Tables 4.2.6.8 and 6.1.1.4'
Ti Ti 0.2776 0.4457 'International Tables Vol C Tables 4.2.6.8 and 6.1.1.4'

loop_
_geom_angle_atom_site_label_1
_geom_angle_atom_site_label_2
_geom_angle_atom_site_label_3
_geom_angle
O39 Ti8 O9 96.9(3)
O39 Ti8 O5 95.9(3)
O9 Ti8 O5 142.7(2)
O39 Ti8 O17 170.5(3)
O9 Ti8 O17 88.0(2)
O5 Ti8 O17 84.8(2)
O39 Ti8 O8 100.7(3)
O9 Ti8 O8 72.2(2)
O5 Ti8 O8 71.0(2)
O17 Ti8 O8 88.5(2)
O39 Ti8 N1 86.8(3)
O9 Ti8 N1 143.4(2)
O5 Ti8 N1 72.1(2)
O17 Ti8 N1 84.4(2)
O8 Ti8 N1 142.9(2)
O39 Ti8 N2 92.2(3)
O9 Ti8 N2 75.1(2)
O5 Ti8 N2 139.0(2)
O17 Ti8 N2 81.2(2)
O8 Ti8 N2 146.1(3)
N1 Ti8 N2 68.3(3)
O39 Ti8 Ti9 103.1(2)
O9 Ti8 Ti9 35.59(16)
O5 Ti8 Ti9 107.26(17)
O17 Ti8 Ti9 85.68(15)
O8 Ti8 Ti9 36.76(17)
N1 Ti8 Ti9 170.06(19)
N2 Ti8 Ti9 109.81(19)
O39 Ti8 Ti7 98.9(2)
O9 Ti8 Ti7 108.31(17)
O5 Ti8 Ti7 34.91(16)
O17 Ti8 Ti7 87.15(15)
O8 Ti8 Ti7 36.17(17)
N1 Ti8 Ti7 106.99(19)
N2 Ti8 Ti7 167.80(18)
Ti9 Ti8 Ti7 72.73(6)
O27 Ti3 O21 96.5(3)
O27 Ti3 O28 95.9(3)
O21 Ti3 O28 143.3(3)
O27 Ti3 O32 168.6(3)
O21 Ti3 O32 87.9(2)
O28 Ti3 O32 86.7(3)
O27 Ti3 O24 102.2(3)
O21 Ti3 O24 72.5(2)
O28 Ti3 O24 71.2(2)
O32 Ti3 O24 89.1(2)
O27 Ti3 N3 90.5(3)
O21 Ti3 N3 74.5(3)
O28 Ti3 N3 139.7(3)
O32 Ti3 N3 80.5(2)
O24 Ti3 N3 145.8(3)
O27 Ti3 N4 85.8(3)
O21 Ti3 N4 142.1(3)
O28 Ti3 N4 73.1(3)
O32 Ti3 N4 84.3(3)
O24 Ti3 N4 144.0(3)
N3 Ti3 N4 67.6(3)
O27 Ti3 Ti2 103.7(2)
O21 Ti3 Ti2 35.69(15)
O28 Ti3 Ti2 107.70(19)
O32 Ti3 Ti2 85.97(15)
O24 Ti3 Ti2 36.95(16)
N3 Ti3 Ti2 109.3(2)
N4 Ti3 Ti2 170.2(2)
O27 Ti3 Ti4 100.7(2)
O21 Ti3 Ti4 108.35(16)
O28 Ti3 Ti4 35.24(19)
O32 Ti3 Ti4 87.79(15)
O24 Ti3 Ti4 35.92(16)
N3 Ti3 Ti4 167.9(2)
N4 Ti3 Ti4 108.3(2)
Ti2 Ti3 Ti4 72.66(5)
O18 Ti1 O19 98.4(3)
O18 Ti1 O21 162.2(3)
O19 Ti1 O21 99.2(3)
O18 Ti1 O25 93.5(3)
O19 Ti1 O25 96.9(3)
O21 Ti1 O25 81.8(2)
O18 Ti1 O20 106.8(3)
O19 Ti1 O20 97.5(3)
O21 Ti1 O20 73.4(2)
O25 Ti1 O20 153.0(2)
O18 Ti1 O33 82.7(3)
O19 Ti1 O33 178.8(3)
O21 Ti1 O33 79.7(2)
O25 Ti1 O33 83.5(2)
O20 Ti1 O33 81.8(2)
O18 Ti1 Ti2 142.9(2)
O19 Ti1 Ti2 99.2(2)
O21 Ti1 Ti2 35.01(15)
O25 Ti1 Ti2 116.42(18)
O20 Ti1 Ti2 38.45(17)
O33 Ti1 Ti2 79.60(14)
O23 Ti2 O22 107.5(4)
O23 Ti2 O24 104.6(4)
O22 Ti2 O24 97.5(3)
O23 Ti2 O21 110.4(4)
O22 Ti2 O21 141.7(3)
O24 Ti2 O21 78.2(2)
O23 Ti2 O20 103.3(4)
O22 Ti2 O20 92.4(3)
O24 Ti2 O20 145.9(2)
O21 Ti2 O20 74.0(2)
O23 Ti2 Ti3 115.4(3)
O22 Ti2 Ti3 126.3(2)
O24 Ti2 Ti3 42.50(16)
O21 Ti2 Ti3 35.87(16)
O20 Ti2 Ti3 106.91(16)
O23 Ti2 Ti1 110.1(3)
O22 Ti2 Ti1 123.0(2)
O24 Ti2 Ti1 112.23(17)
O21 Ti2 Ti1 35.69(16)
O20 Ti2 Ti1 38.33(16)
Ti3 Ti2 Ti1 70.06(5)
O37 Ti9 O36 107.1(4)
O37 Ti9 O8 103.8(3)
O36 Ti9 O8 99.2(3)
O37 Ti9 O9 111.6(3)
O36 Ti9 O9 140.8(3)
O8 Ti9 O9 77.6(2)
O37 Ti9 O10 102.9(3)
O36 Ti9 O10 92.1(3)
O8 Ti9 O10 146.4(3)
O9 Ti9 O10 73.8(2)
O37 Ti9 Ti8 115.6(3)
O36 Ti9 Ti8 126.8(2)
O8 Ti9 Ti8 42.06(17)
O9 Ti9 Ti8 35.64(16)
O10 Ti9 Ti8 107.03(18)
O37 Ti9 Ti10 111.6(3)
O36 Ti9 Ti10 121.6(3)
O8 Ti9 Ti10 111.62(18)
O9 Ti9 Ti10 35.65(17)
O10 Ti9 Ti10 38.18(17)
Ti8 Ti9 Ti10 69.86(5)
O7 Ti7 O6 110.1(4)
O7 Ti7 O8 105.0(3)
O6 Ti7 O8 99.7(3)
O7 Ti7 O5 121.5(4)
O6 Ti7 O5 127.2(4)
O8 Ti7 O5 78.2(3)
O7 Ti7 O2 97.6(3)
O6 Ti7 O2 91.9(3)
O8 Ti7 O2 149.0(3)
O5 Ti7 O2 72.0(2)
O7 Ti7 Ti8 122.2(3)
O6 Ti7 Ti8 119.5(3)
O8 Ti7 Ti8 41.71(18)
O5 Ti7 Ti8 36.52(17)
O2 Ti7 Ti8 107.90(18)
O7 Ti7 Ti6 112.0(3)
O6 Ti7 Ti6 116.5(3)
O8 Ti7 Ti6 112.28(19)
O5 Ti7 Ti6 34.17(18)
O2 Ti7 Ti6 38.01(17)
Ti8 Ti7 Ti6 70.58(5)
O3 Ti6 O1 109.6(4)
O3 Ti6 O5 114.9(4)
O1 Ti6 O5 135.4(3)
O3 Ti6 O11 98.6(3)
O1 Ti6 O11 91.4(3)
O5 Ti6 O11 81.0(2)
O3 Ti6 O2 102.8(4)
O1 Ti6 O2 98.6(3)
O5 Ti6 O2 73.2(2)
O11 Ti6 O2 151.6(3)
O3 Ti6 Ti7 111.4(3)
O1 Ti6 Ti7 126.3(3)
O5 Ti6 Ti7 33.88(16)
O11 Ti6 Ti7 114.6(2)
O2 Ti6 Ti7 39.52(18)
O13 Ti10 O14 98.2(3)
O13 Ti10 O9 99.2(3)
O14 Ti10 O9 162.6(2)
O13 Ti10 O12 98.9(3)
O14 Ti10 O12 94.1(3)
O9 Ti10 O12 81.9(2)
O13 Ti10 O10 96.3(3)
O14 Ti10 O10 105.2(3)
O9 Ti10 O10 74.2(3)
O12 Ti10 O10 153.4(3)
O13 Ti10 O15 177.9(3)
O14 Ti10 O15 83.4(2)
O9 Ti10 O15 79.3(2)
O12 Ti10 O15 82.4(2)
O10 Ti10 O15 81.9(2)
O13 Ti10 Ti9 99.5(2)
O14 Ti10 Ti9 141.7(2)
O9 Ti10 Ti9 35.05(16)
O12 Ti10 Ti9 116.19(19)
O10 Ti10 Ti9 39.15(19)
O15 Ti10 Ti9 78.38(15)
O38 Ti4 O35 108.6(5)
O38 Ti4 O24 104.5(3)
O35 Ti4 O24 100.1(4)
O38 Ti4 O28 119.2(4)
O35 Ti4 O28 131.2(5)
O24 Ti4 O28 77.8(3)
O38 Ti4 O29 97.6(4)
O35 Ti4 O29 93.5(4)
O24 Ti4 O29 148.5(3)
O28 Ti4 O29 72.0(3)
O38 Ti4 Ti3 119.3(3)
O35 Ti4 Ti3 123.3(4)
O24 Ti4 Ti3 41.83(18)
O28 Ti4 Ti3 35.9(2)
O29 Ti4 Ti3 107.5(2)
O38 Ti4 Ti5 111.3(3)
O35 Ti4 Ti5 118.9(4)
O24 Ti4 Ti5 111.94(19)
O28 Ti4 Ti5 34.3(2)
O29 Ti4 Ti5 37.7(2)
Ti3 Ti4 Ti5 70.15(6)
O16 S1 O15 115.6(4)
O16 S1 O17 111.7(4)
O15 S1 O17 111.3(3)
O16 S1 C38 107.6(4)
O15 S1 C38 105.5(4)
O17 S1 C38 104.1(4)
O34 S2 O33 116.7(4)
O34 S2 O32 112.1(4)
O33 S2 O32 110.5(3)
O34 S2 C47 107.1(4)
O33 S2 C47 105.7(4)
O32 S2 C47 103.5(4)
O31 Ti5 O30 109.7(6)
O31 Ti5 O28 129.0(4)
O30 Ti5 O28 121.3(5)
O31 Ti5 O29 99.1(4)
O30 Ti5 O29 100.3(4)
O28 Ti5 O29 73.8(3)
O31 Ti5 O26 94.7(4)
O30 Ti5 O26 94.8(4)
O28 Ti5 O26 81.1(3)
O29 Ti5 O26 154.8(3)
O31 Ti5 Ti4 122.4(4)
O30 Ti5 Ti4 114.7(4)
O28 Ti5 Ti4 34.53(18)
O29 Ti5 Ti4 39.4(2)
O26 Ti5 Ti4 115.6(2)
S1 O17 Ti8 134.7(3)
Ti2 O21 Ti3 108.4(2)
Ti2 O21 Ti1 109.3(3)
Ti3 O21 Ti1 136.6(3)
S2 O33 Ti1 134.2(4)
S2 O32 Ti3 132.7(3)
S1 O15 Ti10 132.7(4)
Ti9 O9 Ti8 108.8(3)
Ti9 O9 Ti10 109.3(3)
Ti8 O9 Ti10 136.5(3)
Ti4 O24 Ti2 155.8(3)
Ti4 O24 Ti3 102.2(3)
Ti2 O24 Ti3 100.5(2)
Ti7 O8 Ti9 155.4(4)
Ti7 O8 Ti8 102.1(3)
Ti9 O8 Ti8 101.2(3)
Ti7 O5 Ti6 112.0(3)
Ti7 O5 Ti8 108.6(3)
Ti6 O5 Ti8 139.0(3)
N2 O12 Ti10 122.8(5)
N3 O25 Ti1 120.7(4)
C60 O20 Ti1 131.2(6)
C60 O20 Ti2 125.4(5)
Ti1 O20 Ti2 103.2(3)
C57 O18 Ti1 153.4(9)
N1 O11 Ti6 120.9(5)
C35 O10 Ti10 131.7(7)
C35 O10 Ti9 125.6(7)
Ti10 O10 Ti9 102.7(3)
C2 N2 O12 117.3(7)
C2 N2 Ti8 120.2(6)
O12 N2 Ti8 121.3(5)
Ti5 O28 Ti4 111.2(3)
Ti5 O28 Ti3 139.6(3)
Ti4 O28 Ti3 108.8(3)
C8 O2 Ti6 129.3(7)
C8 O2 Ti7 128.2(7)
Ti6 O2 Ti7 102.5(3)
C23 O39 Ti8 151.3(7)
C69 O27 Ti3 147.8(9)
C32 O14 Ti10 150.5(8)
C1 N1 O11 116.4(7)
C1 N1 Ti8 120.9(6)
O11 N1 Ti8 121.8(5)
C29 O13 Ti10 133.4(10)
C54 O19 Ti1 136.6(8)
C50 N3 O25 116.1(7)
C50 N3 Ti3 121.2(6)
O25 N3 Ti3 122.7(5)
C20 O36 Ti9 161.2(8)
C77 O29 Ti5 131.6(9)
C77 O29 Ti4 125.4(9)
Ti5 O29 Ti4 102.9(3)
C63 O22 Ti2 146.5(10)
C66 O23 Ti2 158.4(10)
C26 O37 Ti9 135.0(9)
N4 O26 Ti5 122.2(5)
C83 O38 Ti4 151.7(8)
C51 N4 O26 116.8(8)
C51 N4 Ti3 120.5(7)
O26 N4 Ti3 122.4(5)
N1 C1 C2 113.6(8)
N1 C1 C4 121.3(8)
C2 C1 C4 125.1(9)
C5 O1 Ti6 147.1(12)
C45 C44 C49 116.3(9)
C45 C44 C43 122.4(8)
C49 C44 C43 121.1(9)
C46 C47 C48 119.8(9)
C46 C47 S2 119.9(8)
C48 C47 S2 120.3(7)
C17 O7 Ti7 161.8(10)
N2 C2 C1 116.1(8)
N2 C2 C3 122.7(8)
C1 C2 C3 121.2(8)
C41 C38 C39 121.4(9)
C41 C38 S1 119.1(7)
C39 C38 S1 119.5(7)
C42 C43 C40 116.8(9)
C42 C43 C44 122.3(8)
C40 C43 C44 120.9(8)
C40 C39 C38 119.4(9)
C44 C45 C46 123.6(9)
C11 O3 Ti6 152.0(12)
C47 C46 C45 118.5(9)
C14 O6 Ti7 149.8(13)
N3 C50 C51 114.0(9)
N3 C50 C53 120.9(9)
C51 C50 C53 125.1(9)
C43 C42 C41 122.8(9)
C39 C40 C43 121.3(8)
C38 C41 C42 118.2(9)
C48 C49 C44 120.7(9)
C47 C48 C49 120.5(9)
C86 O35 Ti4 154.0(16)
N4 C51 C50 116.3(9)
N4 C51 C52 120.4(9)
C50 C51 C52 123.2(9)
O20 C60 C62 107.7(8)
O20 C60 C61 112.0(9)
C62 C60 C61 111.6(9)
C81 O30 Ti5 159.3(12)
O10 C35 C36 111.5(11)
O10 C35 C37 112.1(11)
C36 C35 C37 111.4(12)
C72 O31 Ti5 148.7(15)
C9 C8 C10 115.4(13)
C9 C8 O2 111.7(11)
C10 C8 O2 113.0(11)
O14 C32 C33 119.4(15)
O14 C32 C34 108.6(13)
C33 C32 C34 112.7(14)
O18 C57 C58 114.5(15)
O18 C57 C59 106.6(13)
C58 C57 C59 119.6(16)
C79 C77 O29 106.6(16)
C79 C77 C78 124.1(19)
O29 C77 C78 110.7(16)
C19 C17 O7 108.8(15)
C19 C17 C18 118.1(17)
O7 C17 C18 109.3(16)
O37 C26 C27 112.6(14)
O37 C26 C28 108.1(14)
C27 C26 C28 110.2(14)
O13 C29 C30 102.8(17)
O13 C29 C31 95.5(15)
C30 C29 C31 105.3(18)
O22 C63 C64 112.2(16)
O22 C63 C65 115.6(16)
C64 C63 C65 117.3(17)
O36 C20 C21 105.4(12)
O36 C20 C22 112.4(11)
C21 C20 C22 116.1(13)
C6 C5 O1 114(2)
C6 C5 C7 103.5(19)
O1 C5 C7 107.7(18)
O6 C14 C15 116(2)
O6 C14 C16 110(2)
C15 C14 C16 113(2)
C84 C83 O38 113.1(12)
C84 C83 C85 120.3(13)
O38 C83 C85 104.0(10)
C25 C23 C24 119.8(15)
C25 C23 O39 103.8(14)
C24 C23 O39 86.7(11)
C80 C81 C82 149(3)
C80 C81 O30 95(2)
C82 C81 O30 96(2)
O27 C69 C70 113.4(13)
O27 C69 C71 109.9(12)
C70 C69 C71 98.4(13)
O19 C54 C56 115.5(13)
O19 C54 C55 113.2(13)
C56 C54 C55 126.8(16)
O23 C66 C68 107.8(14)
O23 C66 C67 114.6(14)
C68 C66 C67 128.0(18)
C74 C72 C73 111(3)
C74 C72 O31 108(3)
C73 C72 O31 117(3)
O35 C86 C75 120(3)
O35 C86 C76 121(3)
C75 C86 C76 117(3)
O3 C11 C13 117.7(18)
O3 C11 C12 122.7(19)
C13 C11 C12 119(2)

loop_
_geom_bond_atom_site_label_1
_geom_bond_atom_site_label_2
_geom_bond_distance
Ti8 O39 1.772(6)
Ti8 O9 1.921(6)
Ti8 O5 1.966(6)
Ti8 O17 2.102(5)
Ti8 O8 2.132(6)
Ti8 N1 2.253(7)
Ti8 N2 2.255(7)
Ti8 Ti9 3.122(2)
Ti8 Ti7 3.132(2)
Ti3 O27 1.744(7)
Ti3 O21 1.926(5)
Ti3 O28 1.947(7)
Ti3 O32 2.135(6)
Ti3 O24 2.143(6)
Ti3 N3 2.250(7)
Ti3 N4 2.252(8)
Ti3 Ti2 3.118(2)
Ti3 Ti4 3.140(2)
Ti1 O18 1.765(6)
Ti1 O19 1.769(7)
Ti1 O21 1.950(5)
Ti1 O25 1.975(6)
Ti1 O20 2.010(6)
Ti1 O33 2.336(6)
Ti1 Ti2 3.155(2)
Ti2 O23 1.752(11)
Ti2 O22 1.786(7)
Ti2 O24 1.906(6)
Ti2 O21 1.918(5)
Ti2 O20 2.015(6)
Ti9 O37 1.761(7)
Ti9 O36 1.796(7)
Ti9 O8 1.904(6)
Ti9 O9 1.919(5)
Ti9 O10 2.041(7)
Ti9 Ti10 3.153(2)
Ti7 O7 1.741(8)
Ti7 O6 1.769(8)
Ti7 O8 1.891(6)
Ti7 O5 1.891(5)
Ti7 O2 2.051(6)
Ti7 Ti6 3.147(2)
Ti6 O3 1.713(8)
Ti6 O1 1.759(8)
Ti6 O5 1.906(6)
Ti6 O11 1.964(6)
Ti6 O2 1.984(6)
Ti10 O13 1.778(6)
Ti10 O14 1.785(6)
Ti10 O9 1.947(6)
Ti10 O12 1.968(6)
Ti10 O10 1.998(6)
Ti10 O15 2.389(5)
Ti4 O38 1.736(9)
Ti4 O35 1.749(8)
Ti4 O24 1.885(6)
Ti4 O28 1.914(6)
Ti4 O29 2.049(7)
Ti4 Ti5 3.148(3)
S1 O16 1.440(6)
S1 O15 1.446(6)
S1 O17 1.485(6)
S1 C38 1.797(9)
S2 O34 1.425(6)
S2 O33 1.444(6)
S2 O32 1.469(6)
S2 C47 1.769(9)
Ti5 O31 1.737(11)
Ti5 O30 1.778(11)
Ti5 O28 1.903(7)
Ti5 O29 1.977(8)
Ti5 O26 1.984(7)
O12 N2 1.345(8)
O25 N3 1.356(8)
O20 C60 1.437(11)
O18 C57 1.430(18)
O11 N1 1.317(8)
O10 C35 1.414(14)
N2 C2 1.281(10)
O2 C8 1.463(13)
O39 C23 1.511(16)
O27 C69 1.311(15)
O14 C32 1.352(16)
N1 C1 1.304(11)
O13 C29 1.47(2)
O19 C54 1.407(16)
N3 C50 1.300(11)
O36 C20 1.365(14)
O29 C77 1.479(18)
O22 C63 1.360(18)
O23 C66 1.392(17)
O37 C26 1.389(18)
O26 N4 1.328(9)
O38 C83 1.419(14)
N4 C51 1.282(11)
C1 C2 1.438(12)
C1 C4 1.456(12)
O1 C5 1.39(2)
C44 C45 1.344(12)
C44 C49 1.387(11)
C44 C43 1.492(13)
C47 C46 1.356(11)
C47 C48 1.357(12)
O7 C17 1.412(18)
C2 C3 1.513(12)
C38 C41 1.362(12)
C38 C39 1.367(11)
C43 C42 1.356(11)
C43 C40 1.410(12)
C39 C40 1.342(12)
C45 C46 1.386(12)
O3 C11 1.31(2)
O6 C14 1.39(2)
C50 C51 1.407(13)
C50 C53 1.502(13)
C42 C41 1.365(12)
C49 C48 1.377(12)
O35 C86 1.27(3)
C51 C52 1.524(14)
C60 C62 1.497(15)
C60 C61 1.498(14)
O30 C81 1.61(3)
C35 C36 1.464(16)
C35 C37 1.489(17)
O31 C72 1.47(3)
C8 C9 1.402(17)
C8 C10 1.433(15)
C32 C33 1.472(9)
C32 C34 1.56(2)
C57 C58 1.475(9)
C57 C59 1.62(2)
C77 C79 1.40(2)
C77 C78 1.49(2)
C22 C20 1.499(17)
C17 C19 1.38(2)
C17 C18 1.46(2)
C26 C27 1.51(2)
C26 C28 1.61(2)
C29 C30 1.47(2)
C29 C31 1.65(3)
C55 C54 1.63(2)
C85 C83 1.553(17)
C63 C64 1.39(2)
C63 C65 1.44(2)
C20 C21 1.471(16)
C5 C6 1.35(2)
C5 C7 1.63(2)
C71 C69 1.62(2)
C14 C15 1.41(2)
C14 C16 1.49(3)
C83 C84 1.376(16)
C23 C25 1.43(2)
C23 C24 1.4998(10)
C13 C11 1.477(9)
C81 C80 1.486(10)
C81 C82 1.4998(10)
C68 C66 1.46(2)
C73 C72 1.39(3)
C75 C86 1.37(3)
C56 C54 1.45(2)
C69 C70 1.466(9)
C74 C72 1.39(3)
C67 C66 1.478(9)
C76 C86 1.40(3)
C11 C12 1.481(10)
